data_2001600
loop_
_publ_author_name
'Okada, K.'
'Koyama, H.'

_publ_section_title
;
 Structure of
 17\b-acetoxy-18-methyl-1-thia-<i>A</i>-norestra-3,9(10),11-trien-2-one
;
_journal_issue 6
_journal_name_full 'Acta Crystallographica Section C'
_journal_page_first 1123
_journal_page_last 1125
_journal_paper_doi 10.1107/S0108270192011077
_journal_volume 49
_journal_year 1993
_chemical_formula_sum 'C19 H22 O3 S'
_chemical_formula_weight 330.44
_space_group_crystal_system triclinic
_space_group_IT_number 2
_space_group_name_Hall '-P 1'
_space_group_name_H-M_alt 'P -1'
_cell_angle_alpha 93.080(10)
_cell_angle_beta 117.700(10)
_cell_angle_gamma 85.490(10)
_cell_formula_units_Z 2
_cell_length_a 9.1267(12)
_cell_length_b 11.9550(10)
_cell_length_c 8.7830(10)
_cell_volume 845.69(18)
_diffrn_radiation_type Mo
_diffrn_radiation_wavelength 0.71073
_exptl_absorpt_coefficient_mu 0.194
_exptl_crystal_density_diffrn 1.298
_exptl_crystal_F_000 352
_cod_data_source_file as0585.cif
_cod_data_source_block as0585_structure_1_of_1
_cod_depositor_comments
;
 Updating space group information and adding the symmetry operation list.

 Antanas Vaitkus,
 2018-06-14
;
_cod_original_cell_volume 845.67
_cod_original_formula_sum 'C19 H22 O3 S1'
_cod_database_code 2001600

loop_
_space_group_symop_id
_space_group_symop_operation_xyz
1 x,y,z
2 -x,-y,-z

loop_
_atom_site_label
_atom_site_fract_x
_atom_site_fract_y
_atom_site_fract_z
S(1) .23290(10) .36030(10) .10870(10)
O(1) .0005(3) .2299(2) -.1088(3)
O(2) .7658(2) .8648(2) .5212(3)
O(3) 1.0220(3) .8595(2) .5476(3)
C(2) .0652(4) .3177(2) -.0907(4)
C(3) .0278(4) .4039(3) -.2165(4)
C(5) .1180(3) .4936(2) -.1581(3)
C(6) .1087(4) .5963(3) -.2544(4)
C(7) .2713(4) .6544(3) -.1715(4)
C(8) .3252(3) .6795(2) .0187(3)
C(9) .3392(3) .5712(2) .1110(3)
C(10) .2401(3) .4889(2) .0229(3)
C(11) .4617(4) .5615(2) .2912(3)
C(12) .5588(3) .6426(2) .3824(3)
C(13) .5443(3) .7546(2) .3062(3)
C(14) .4879(3) .7355(2) .1122(3)
C(15) .5095(4) .8492(2) .0552(4)
C(16) .6678(4) .8881(3) .2074(4)
C(17) .7072(3) .8084(2) .3561(4)
C(18) .4213(4) .8365(2) .3418(4)
C(22) .4319(5) .8303(3) .5180(5)
C(20) .9274(4) .8864(2) .6048(4)
C(21) .9681(5) .9454(3) .7679(5)
H(3) -.060(3) .398(2) -.328(3)
H(6a) .069(3) .580(2) -.376(3)
H(6b) .012(3) .648(2) -.259(3)
H(7a) .255(3) .724(2) -.226(3)
H(7b) .361(3) .607(2) -.187(3)
H(8) .234(3) .727(2) .023(3)
H(11) .473(3) .493(2) .340(3)
H(12) .637(3) .632(2) .503(3)
H(14) .577(3) .683(2) .106(3)
H(15a) .517(3) .840(2) -.052(3)
H(15b) .408(3) .901(2) .034(3)
H(16a) .654(3) .962(2) .244(3)
H(16b) .758(3) .883(2) .174(3)
H(17) .795(3) .748(2) .361(3)
H(18a) .316(3) .816(2) .255(3)
H(18b) .441(3) .909(2) .325(3)
H(22a) .404(3) .752(2) .533(3)
H(22b) .351(3) .877(2) .528(3)
H(22c) .539(3) .841(2) .612(3)
H(21a) .919(3) .921(2) .829(3)
H(21b) .944(3) 1.017(2) .751(3)
H(21c) 1.077(3) .944(2) .853(3)

loop_
_geom_angle_atom_site_label_1
_geom_angle_atom_site_label_2
_geom_angle_atom_site_label_3
_geom_angle
C(2) S(1) C(10) 92.0(2)
C(17) O(2) C(20) 117.4(4)
S(1) C(2) O(1) 122.6(3)
S(1) C(2) C(3) 108.5(2)
O(1) C(2) C(3) 128.9(3)
C(2) C(3) C(5) 115.5(3)
C(3) C(5) C(6) 128.4(3)
C(3) C(5) C(10) 114.3(3)
C(6) C(5) C(10) 117.3(3)
C(5) C(6) C(7) 111.7(3)
C(6) C(7) C(8) 110.8(4)
C(7) C(8) C(9) 110.0(2)
C(7) C(8) C(14) 114.3(3)
C(9) C(8) C(14) 108.5(2)
C(8) C(9) C(10) 118.9(2)
C(8) C(9) C(11) 118.4(2)
C(10) C(9) C(11) 122.7(3)
S(1) C(10) C(5) 109.7(2)
S(1) C(10) C(9) 125.5(2)
C(5) C(10) C(9) 124.8(3)
C(9) C(11) C(12) 123.9(3)
C(11) C(12) C(13) 121.3(2)
C(12) C(13) C(14) 107.6(2)
C(12) C(13) C(17) 116.0(2)
C(12) C(13) C(18) 110.1(3)
C(14) C(13) C(17) 98.9(3)
C(14) C(13) C(18) 112.4(2)
C(17) C(13) C(18) 111.3(2)
C(8) C(14) C(13) 113.4(3)
C(8) C(14) C(15) 120.9(2)
C(13) C(14) C(15) 103.1(2)
C(14) C(15) C(16) 103.3(3)
C(15) C(16) C(17) 106.3(3)
O(2) C(17) C(13) 111.1(3)
O(2) C(17) C(16) 113.4(3)
C(13) C(17) C(16) 104.7(3)
C(13) C(18) C(22) 115.9(3)
O(2) C(20) O(3) 122.6(3)
O(2) C(20) C(21) 111.3(4)
O(3) C(20) C(21) 126.1(4)

loop_
_geom_bond_atom_site_label_1
_geom_bond_atom_site_label_2
_geom_bond_distance
S(1) C(2) 1.790(3)
S(1) C(10) 1.767(3)
O(1) C(2) 1.212(4)
O(2) C(17) 1.440(4)
O(2) C(20) 1.347(3)
O(3) C(20) 1.202(5)
C(2) C(3) 1.454(5)
C(3) C(5) 1.333(4)
C(5) C(6) 1.502(5)
C(5) C(10) 1.458(3)
C(6) C(7) 1.523(5)
C(7) C(8) 1.526(4)
C(8) C(9) 1.530(4)
C(8) C(14) 1.513(4)
C(9) C(10) 1.339(3)
C(9) C(11) 1.457(3)
C(11) C(12) 1.326(4)
C(12) C(13) 1.498(4)
C(13) C(14) 1.544(4)
C(13) C(17) 1.526(4)
C(13) C(18) 1.561(4)
C(14) C(15) 1.531(4)
C(15) C(16) 1.528(4)
C(16) C(17) 1.545(5)
C(18) C(22) 1.510(6)
C(20) C(21) 1.458(5)
